data_4319987
loop_
_publ_author_name
'Katherine J. Franz'
'Linda H. Doerrer'
'Bernhard Spingler'
'Stephen J. Lippard'

_publ_section_title
;
 Pentacoordinate Cobalt(III) Thiolate and Nitrosyl Tropocoronand Compounds
;
_journal_name_full 'Inorganic Chemistry'
_journal_page_first 3774
_journal_page_last 3780
_journal_paper_doi 10.1021/ic010181l
_journal_volume 40
_journal_year 2001
_chemical_formula_sum 'C35 H34 Co F5 N4 S'
_chemical_formula_weight 696.65
_chemical_name_common '[Co((SC6F5)(TC-4,4)]'
_chemical_name_systematic
;
   ?
;
_space_group_IT_number 2
_symmetry_cell_setting triclinic
_symmetry_space_group_name_Hall '-P 1'
_symmetry_space_group_name_H-M 'P -1'
_atom_sites_solution_hydrogens geom
_atom_sites_solution_primary direct
_atom_sites_solution_secondary difmap
_audit_creation_method SHELXL-97
_cell_angle_alpha 71.055(5)
_cell_angle_beta 89.469(5)
_cell_angle_gamma 77.928(5)
_cell_formula_units_Z 2
_cell_length_a 9.532(5)
_cell_length_b 13.290(5)
_cell_length_c 13.449(5)
_cell_measurement_temperature 193(2)
_cell_volume 1572.6(12)
_computing_structure_refinement 'SHELXL-97 (Sheldrick, 1997)'
_computing_structure_solution 'SHELXS-97 (Sheldrick, 1990)'
_diffrn_ambient_temperature 193(2)
_diffrn_measured_fraction_theta_full 1.000
_diffrn_measured_fraction_theta_max 1.000
_diffrn_measurement_device_type 'CAD4 Enraf Nonius'
_diffrn_radiation_monochromator graphite
_diffrn_radiation_source 'fine-focus sealed tube'
_diffrn_radiation_type MoK\a
_diffrn_radiation_wavelength 0.71069
_diffrn_reflns_av_R_equivalents 0.0285
_diffrn_reflns_av_sigmaI/netI 2117804.0000
_diffrn_reflns_limit_h_max 11
_diffrn_reflns_limit_h_min -4
_diffrn_reflns_limit_k_max 16
_diffrn_reflns_limit_k_min -16
_diffrn_reflns_limit_l_max 16
_diffrn_reflns_limit_l_min -16
_diffrn_reflns_number 7291
_diffrn_reflns_theta_full 26.47
_diffrn_reflns_theta_max 26.47
_diffrn_reflns_theta_min 1.60
_exptl_absorpt_coefficient_mu 0.674
_exptl_absorpt_correction_type none
_exptl_crystal_density_diffrn 1.471
_exptl_crystal_density_method 'not measured'
_exptl_crystal_F_000 720
_exptl_crystal_size_max 0.45
_exptl_crystal_size_mid 0.18
_exptl_crystal_size_min 0.10
_refine_diff_density_max 1.186
_refine_diff_density_min -1.095
_refine_diff_density_rms 0.101
_refine_ls_extinction_method none
_refine_ls_goodness_of_fit_ref 1.070
_refine_ls_hydrogen_treatment mixed
_refine_ls_matrix_type full
_refine_ls_number_parameters 404
_refine_ls_number_reflns 6503
_refine_ls_number_restraints 85
_refine_ls_restrained_S_all 1.071
_refine_ls_R_factor_all 0.1241
_refine_ls_R_factor_gt 0.0714
_refine_ls_shift/su_max 0.100
_refine_ls_shift/su_mean 0.004
_refine_ls_structure_factor_coef Fsqd
_refine_ls_weighting_details 'calc w=1/[\s^2^(Fo^2^)+(0.1041P)^2^+0.0000P] where P=(Fo^2^+2Fc^2^)/3'
_refine_ls_weighting_scheme calc
_refine_ls_wR_factor_gt 0.1941
_refine_ls_wR_factor_ref 0.2042
_reflns_number_gt 4399
_reflns_number_total 6503
_reflns_threshold_expression >2sigma(I)
_cod_data_source_file ic010181l_2.cif
_cod_data_source_block new
_cod_database_code 4319987

loop_
_symmetry_equiv_pos_as_xyz
'x, y, z'
'-x, -y, -z'

loop_
_atom_site_label
_atom_site_type_symbol
_atom_site_fract_x
_atom_site_fract_y
_atom_site_fract_z
_atom_site_U_iso_or_equiv
_atom_site_adp_type
_atom_site_occupancy
_atom_site_symmetry_multiplicity
_atom_site_calc_flag
_atom_site_refinement_flags
_atom_site_disorder_assembly
_atom_site_disorder_group
S1 S 0.75135(13) 0.25368(9) 0.62174(9) 0.0338(3) Uani 1 1 d . . .
Co1 Co 0.90096(6) 0.17085(5) 0.77149(5) 0.02597(18) Uiso 1 1 d . . .
N4 N 0.9289(4) 0.0441(3) 0.7303(3) 0.0287(8) Uani 1 1 d . . .
N3 N 1.1014(4) 0.1534(3) 0.7537(3) 0.0334(9) Uani 1 1 d . . .
N1 N 0.8332(4) 0.1093(3) 0.9056(3) 0.0300(8) Uani 1 1 d . . .
N2 N 0.8753(4) 0.2946(3) 0.8159(3) 0.0304(8) Uani 1 1 d . . .
F5 F 0.5331(3) 0.2906(2) 0.7766(2) 0.0411(7) Uani 1 1 d . . .
F1 F 0.7575(3) 0.4806(2) 0.4815(2) 0.0455(7) Uani 1 1 d . . .
F2 F 0.6068(4) 0.6706(2) 0.4934(2) 0.0506(8) Uani 1 1 d . . .
F3 F 0.4238(4) 0.6724(2) 0.6488(3) 0.0571(9) Uani 1 1 d . . .
F4 F 0.3894(3) 0.4809(3) 0.7897(3) 0.0527(8) Uani 1 1 d . . .
C28 C 0.5566(5) 0.3829(4) 0.7062(4) 0.0331(10) Uani 1 1 d . . .
C22 C 0.8400(6) -0.0079(4) 0.9498(4) 0.0358(11) Uani 1 1 d . . .
H22A H 0.8431 -0.0293 1.0260 0.043 Uiso 1 1 calc R . .
H22B H 0.9276 -0.0472 0.9303 0.043 Uiso 1 1 calc R . .
C23 C 0.6538(5) 0.3784(3) 0.6295(4) 0.0301(9) Uani 1 1 d . . .
C7 C 0.8035(5) 0.2885(4) 0.9020(4) 0.0331(10) Uani 1 1 d . . .
C26 C 0.4984(6) 0.5768(4) 0.6434(4) 0.0388(11) Uani 1 1 d . . .
C25 C 0.5916(6) 0.5762(4) 0.5641(4) 0.0400(12) Uani 1 1 d . . .
C20 C 0.6870(5) 0.0077(4) 0.7898(4) 0.0390(11) Uani 1 1 d . . .
H20A H 0.6102 -0.0205 0.7690 0.047 Uiso 1 1 calc R . .
H20B H 0.6549 0.0863 0.7689 0.047 Uiso 1 1 calc R . .
C19 C 0.8192(5) -0.0188(4) 0.7291(4) 0.0331(10) Uani 1 1 d . . .
H19A H 0.8626 -0.0959 0.7592 0.040 Uiso 1 1 calc R . .
H19B H 0.7878 -0.0048 0.6565 0.040 Uiso 1 1 calc R . .
C1 C 0.7805(5) 0.1785(4) 0.9569(4) 0.0326(10) Uani 1 1 d . . .
C24 C 0.6676(5) 0.4780(4) 0.5591(4) 0.0347(10) Uani 1 1 d . . .
C12 C 1.1568(5) 0.0848(4) 0.7027(4) 0.0360(11) Uani 1 1 d . . .
C18 C 1.0548(5) 0.0194(4) 0.6890(4) 0.0311(10) Uani 1 1 d . . .
C8 C 0.9233(6) 0.3951(4) 0.7601(4) 0.0412(12) Uani 1 1 d . . .
H8A H 0.8392 0.4530 0.7310 0.049 Uiso 1 1 calc R . .
H8B H 0.9736 0.4151 0.8107 0.049 Uiso 1 1 calc R . .
C13 C 1.2973(6) 0.0759(5) 0.6657(4) 0.0470(13) Uani 1 1 d . . .
H13A H 1.3491 0.1224 0.6797 0.056 Uiso 1 1 calc R . .
C16 C 1.2001(6) -0.0977(4) 0.5921(5) 0.0489(14) Uani 1 1 d . . .
H16A H 1.1907 -0.1512 0.5637 0.059 Uiso 1 1 calc R . .
C15 C 1.3308(7) -0.0682(5) 0.5799(5) 0.0533(15) Uani 1 1 d . . .
H15A H 1.3987 -0.1048 0.5464 0.064 Uiso 1 1 calc R . .
C2 C 0.7177(7) 0.1462(5) 1.0537(4) 0.0486(14) Uani 1 1 d . . .
H2A H 0.7174 0.0723 1.0804 0.058 Uiso 1 1 calc R . .
C27 C 0.4807(5) 0.4803(4) 0.7120(4) 0.0380(11) Uani 1 1 d . . .
C17 C 1.0811(6) -0.0607(4) 0.6397(4) 0.0401(11) Uani 1 1 d . . .
H17A H 1.0051 -0.0945 0.6391 0.048 Uiso 1 1 calc R . .
C6 C 0.7526(6) 0.3824(4) 0.9329(4) 0.0424(12) Uani 1 1 d . . .
H6A H 0.7728 0.4468 0.8881 0.051 Uiso 1 1 calc R . .
C14 C 1.3706(6) 0.0095(5) 0.6120(5) 0.0549(16) Uani 1 1 d . . .
H14A H 1.4626 0.0199 0.5953 0.066 Uiso 1 1 calc R . .
C11 C 1.1880(6) 0.2164(4) 0.7887(5) 0.0523(15) Uani 1 1 d . . .
H11A H 1.2882 0.1788 0.7974 0.063 Uiso 1 1 calc R . .
H11B H 1.1584 0.2206 0.8567 0.063 Uiso 1 1 calc R . .
C21 C 0.7117(6) -0.0384(4) 0.9108(4) 0.0425(12) Uani 1 1 d . . .
H21A H 0.6264 -0.0110 0.9421 0.051 Uiso 1 1 calc R . .
H21B H 0.7265 -0.1172 0.9335 0.051 Uiso 1 1 calc R . .
C10 C 1.1733(7) 0.3284(5) 0.7131(6) 0.0646(18) Uani 1 1 d . . .
H10A H 1.2262 0.3246 0.6520 0.078 Uiso 1 1 calc R . .
H10B H 1.2167 0.3706 0.7459 0.078 Uiso 1 1 calc R . .
C9 C 1.0162(7) 0.3887(5) 0.6760(5) 0.0530(14) Uani 1 1 d . . .
H9A H 1.0159 0.4621 0.6300 0.064 Uiso 1 1 calc R . .
H9B H 0.9771 0.3519 0.6348 0.064 Uiso 1 1 calc R . .
C5 C 0.6785(7) 0.3920(5) 1.0184(5) 0.0581(16) Uani 1 1 d . . .
H5A H 0.6537 0.4627 1.0208 0.070 Uiso 1 1 calc R . .
C3 C 0.6561(8) 0.2064(6) 1.1162(5) 0.0653(19) Uani 1 1 d . . .
H3A H 0.6241 0.1657 1.1789 0.078 Uiso 1 1 calc R . .
C4 C 0.6346(9) 0.3154(6) 1.1011(6) 0.070(2) Uani 1 1 d . . .
H4A H 0.5854 0.3400 1.1517 0.084 Uiso 1 1 calc R . .
C6A C 1.0065(15) 0.6487(19) 0.7880(10) 0.074(4) Uiso 0.531(10) 1 d PDU A 1
C3A C 0.7678(12) 0.7473(11) 0.6438(10) 0.066(4) Uiso 0.531(10) 1 d PDU A 1
C1A C 0.8736(11) 0.6701(11) 0.8278(9) 0.063(3) Uiso 0.531(10) 1 d PDU A 1
C4A C 0.9019(14) 0.7179(14) 0.6051(11) 0.082(4) Uiso 0.531(10) 1 d PDU A 1
C7A C 0.8598(17) 0.6447(15) 0.9439(11) 0.098(6) Uiso 0.531(10) 1 d PD A 1
C5A C 1.0243(13) 0.6673(12) 0.6778(9) 0.080(4) Uiso 0.531(10) 1 d PDU A 1
C2A C 0.7538(12) 0.7193(10) 0.7546(8) 0.057(3) Uiso 0.531(10) 1 d PDU A 1
C1B C 0.8990(11) 0.7009(11) 0.6763(9) 0.053(3) Uiso 0.469(10) 1 d PDU A 2
C5B C 0.7061(14) 0.7185(13) 0.7937(10) 0.070(4) Uiso 0.469(10) 1 d PDU A 2
C4B C 0.8060(15) 0.6731(16) 0.8794(12) 0.092(5) Uiso 0.469(10) 1 d PDU A 2
C2B C 1.0006(16) 0.656(2) 0.7628(10) 0.068(5) Uiso 0.469(10) 1 d PDU A 2
C7B C 0.9539(17) 0.7175(15) 0.5676(11) 0.083(5) Uiso 0.469(10) 1 d PD A 2
C3B C 0.9532(15) 0.6476(16) 0.8639(11) 0.092(5) Uiso 0.469(10) 1 d PDU A 2
C6B C 0.7536(11) 0.7315(11) 0.6915(9) 0.045(3) Uiso 0.469(10) 1 d PDU A 2

loop_
_atom_site_aniso_label
_atom_site_aniso_U_11
_atom_site_aniso_U_22
_atom_site_aniso_U_33
_atom_site_aniso_U_23
_atom_site_aniso_U_13
_atom_site_aniso_U_12
S1 0.0384(6) 0.0267(6) 0.0342(6) -0.0125(5) -0.0086(5) 0.0016(5)
N4 0.0298(19) 0.0214(18) 0.036(2) -0.0096(16) 0.0020(16) -0.0068(15)
N3 0.030(2) 0.027(2) 0.040(2) -0.0071(17) -0.0083(17) -0.0064(16)
N1 0.032(2) 0.0220(18) 0.034(2) -0.0081(15) -0.0030(16) -0.0042(15)
N2 0.034(2) 0.0201(18) 0.039(2) -0.0129(16) -0.0029(17) -0.0052(15)
F5 0.0407(16) 0.0332(15) 0.0473(17) -0.0081(13) 0.0054(13) -0.0122(12)
F1 0.0519(18) 0.0388(16) 0.0362(15) -0.0026(13) 0.0031(13) -0.0046(14)
F2 0.064(2) 0.0256(15) 0.0518(18) 0.0002(13) -0.0114(16) -0.0072(14)
F3 0.059(2) 0.0352(17) 0.074(2) -0.0270(17) -0.0128(18) 0.0116(15)
F4 0.0445(18) 0.056(2) 0.065(2) -0.0314(17) 0.0148(16) -0.0098(15)
C28 0.028(2) 0.031(2) 0.039(2) -0.010(2) -0.0077(19) -0.0046(18)
C22 0.044(3) 0.025(2) 0.032(2) -0.0038(19) -0.005(2) -0.002(2)
C23 0.036(2) 0.022(2) 0.032(2) -0.0112(18) -0.0066(19) -0.0022(18)
C7 0.035(2) 0.033(2) 0.033(2) -0.015(2) -0.0066(19) -0.0034(19)
C26 0.040(3) 0.030(2) 0.048(3) -0.020(2) -0.011(2) 0.003(2)
C25 0.049(3) 0.024(2) 0.043(3) -0.005(2) -0.020(2) -0.005(2)
C20 0.030(2) 0.032(2) 0.060(3) -0.019(2) 0.002(2) -0.010(2)
C19 0.034(2) 0.028(2) 0.041(3) -0.014(2) 0.001(2) -0.0104(19)
C1 0.037(2) 0.027(2) 0.031(2) -0.0077(19) -0.0044(19) -0.0041(19)
C24 0.036(2) 0.032(2) 0.034(2) -0.011(2) -0.006(2) -0.003(2)
C12 0.027(2) 0.033(2) 0.036(2) 0.001(2) -0.0061(19) 0.0003(19)
C18 0.033(2) 0.026(2) 0.031(2) -0.0075(18) 0.0003(19) -0.0012(18)
C8 0.054(3) 0.022(2) 0.044(3) -0.003(2) -0.013(2) -0.015(2)
C13 0.035(3) 0.046(3) 0.053(3) -0.006(3) -0.001(2) -0.008(2)
C16 0.059(4) 0.032(3) 0.050(3) -0.015(2) 0.008(3) 0.004(2)
C15 0.052(3) 0.049(3) 0.043(3) -0.006(3) 0.013(3) 0.007(3)
C2 0.064(4) 0.044(3) 0.033(3) -0.011(2) 0.009(3) -0.003(3)
C27 0.031(2) 0.042(3) 0.046(3) -0.023(2) -0.001(2) -0.004(2)
C17 0.040(3) 0.034(3) 0.045(3) -0.015(2) 0.009(2) -0.003(2)
C6 0.050(3) 0.035(3) 0.048(3) -0.022(2) -0.001(2) -0.008(2)
C14 0.034(3) 0.062(4) 0.049(3) 0.001(3) 0.012(2) 0.001(3)
C11 0.043(3) 0.039(3) 0.069(4) -0.003(3) -0.020(3) -0.019(2)
C21 0.041(3) 0.034(3) 0.052(3) -0.011(2) 0.007(2) -0.013(2)
C10 0.056(4) 0.054(4) 0.080(5) -0.008(3) 0.004(3) -0.026(3)
C9 0.057(4) 0.039(3) 0.058(4) -0.005(3) 0.002(3) -0.018(3)
C5 0.072(4) 0.051(4) 0.062(4) -0.038(3) 0.005(3) -0.005(3)
C3 0.089(5) 0.067(4) 0.036(3) -0.021(3) 0.015(3) -0.006(4)
C4 0.094(6) 0.067(4) 0.059(4) -0.040(4) 0.013(4) -0.008(4)

loop_
_atom_type_symbol
_atom_type_description
_atom_type_scat_dispersion_real
_atom_type_scat_dispersion_imag
_atom_type_scat_source
C C 0.0033 0.0016 'International Tables Vol C Tables 4.2.6.8 and 6.1.1.4'
H H 0.0000 0.0000 'International Tables Vol C Tables 4.2.6.8 and 6.1.1.4'
N N 0.0061 0.0033 'International Tables Vol C Tables 4.2.6.8 and 6.1.1.4'
F F 0.0171 0.0103 'International Tables Vol C Tables 4.2.6.8 and 6.1.1.4'
S S 0.1246 0.1234 'International Tables Vol C Tables 4.2.6.8 and 6.1.1.4'
Co Co 0.3494 0.9721 'International Tables Vol C Tables 4.2.6.8 and 6.1.1.4'

loop_
_geom_angle_atom_site_label_1
_geom_angle_atom_site_label_2
_geom_angle_atom_site_label_3
_geom_angle
_geom_angle_site_symmetry_1
_geom_angle_site_symmetry_3
_geom_angle_publ_flag
C23 S1 Co1 107.33(15) . . ?
N1 Co1 N2 81.90(17) . . ?
N1 Co1 N3 120.26(17) . . ?
N2 Co1 N3 97.73(17) . . ?
N1 Co1 N4 97.02(16) . . ?
N2 Co1 N4 178.52(16) . . ?
N3 Co1 N4 81.92(16) . . ?
N1 Co1 S1 122.76(13) . . ?
N2 Co1 S1 96.02(12) . . ?
N3 Co1 S1 116.70(13) . . ?
N4 Co1 S1 85.41(12) . . ?
C18 N4 C19 118.8(4) . . ?
C18 N4 Co1 115.4(3) . . ?
C19 N4 Co1 125.4(3) . . ?
C12 N3 C11 122.2(4) . . ?
C12 N3 Co1 115.9(3) . . ?
C11 N3 Co1 121.8(4) . . ?
C1 N1 C22 122.5(4) . . ?
C1 N1 Co1 116.3(3) . . ?
C22 N1 Co1 121.2(3) . . ?
C7 N2 C8 119.5(4) . . ?
C7 N2 Co1 115.7(3) . . ?
C8 N2 Co1 124.8(3) . . ?
F5 C28 C27 118.1(5) . . ?
F5 C28 C23 120.3(4) . . ?
C27 C28 C23 121.6(5) . . ?
N1 C22 C21 111.5(4) . . ?
C24 C23 C28 115.9(4) . . ?
C24 C23 S1 122.4(4) . . ?
C28 C23 S1 121.8(4) . . ?
N2 C7 C6 121.5(5) . . ?
N2 C7 C1 112.9(4) . . ?
C6 C7 C1 125.6(5) . . ?
F3 C26 C27 121.5(5) . . ?
F3 C26 C25 119.5(5) . . ?
C27 C26 C25 119.0(4) . . ?
F2 C25 C24 120.9(5) . . ?
F2 C25 C26 119.9(4) . . ?
C24 C25 C26 119.2(5) . . ?
C19 C20 C21 115.0(4) . . ?
N4 C19 C20 114.0(4) . . ?
N1 C1 C2 122.9(4) . . ?
N1 C1 C7 111.7(4) . . ?
C2 C1 C7 125.4(4) . . ?
F1 C24 C25 117.5(4) . . ?
F1 C24 C23 119.6(4) . . ?
C25 C24 C23 122.9(5) . . ?
N3 C12 C13 123.8(5) . . ?
N3 C12 C18 112.2(4) . . ?
C13 C12 C18 124.0(5) . . ?
N4 C18 C17 121.6(4) . . ?
N4 C18 C12 112.2(4) . . ?
C17 C18 C12 126.2(4) . . ?
C9 C8 N2 115.1(4) . . ?
C14 C13 C12 131.0(6) . . ?
C15 C16 C17 130.4(6) . . ?
C14 C15 C16 126.4(5) . . ?
C3 C2 C1 130.6(6) . . ?
F4 C27 C26 119.0(4) . . ?
F4 C27 C28 119.6(5) . . ?
C26 C27 C28 121.4(5) . . ?
C16 C17 C18 131.0(5) . . ?
C5 C6 C7 129.9(5) . . ?
C15 C14 C13 131.0(6) . . ?
N3 C11 C10 112.3(5) . . ?
C22 C21 C20 112.2(4) . . ?
C11 C10 C9 113.9(5) . . ?
C8 C9 C10 114.5(5) . . ?
C6 C5 C4 131.1(6) . . ?
C4 C3 C2 130.8(6) . . ?
C3 C4 C5 126.3(6) . . ?
C1A C6A C5A 122.6(11) . . ?
C4A C3A C2A 119.9(8) . . ?
C6A C1A C2A 117.2(9) . . ?
C6A C1A C7A 120.7(9) . . ?
C2A C1A C7A 122.0(9) . . ?
C3A C4A C5A 118.8(9) . . ?
C4A C5A C6A 119.0(9) . . ?
C1A C2A C3A 122.1(9) . . ?
C6B C1B C2B 120.4(9) . . ?
C6B C1B C7B 121.9(9) . . ?
C2B C1B C7B 117.7(9) . . ?
C4B C5B C6B 119.1(9) . . ?
C5B C4B C3B 120.3(10) . . ?
C1B C2B C3B 118.6(10) . . ?
C4B C3B C2B 120.6(9) . . ?
C1B C6B C5B 120.7(9) . . ?

loop_
_geom_bond_atom_site_label_1
_geom_bond_atom_site_label_2
_geom_bond_distance
_geom_bond_site_symmetry_2
_geom_bond_publ_flag
S1 C23 1.758(4) . ?
S1 Co1 2.2931(14) . ?
Co1 N1 1.892(4) . ?
Co1 N2 1.895(4) . ?
Co1 N3 1.898(4) . ?
Co1 N4 1.906(4) . ?
N4 C18 1.341(6) . ?
N4 C19 1.473(5) . ?
N3 C12 1.333(6) . ?
N3 C11 1.468(6) . ?
N1 C1 1.337(6) . ?
N1 C22 1.462(6) . ?
N2 C7 1.328(6) . ?
N2 C8 1.468(6) . ?
F5 C28 1.345(5) . ?
F1 C24 1.340(6) . ?
F2 C25 1.341(6) . ?
F3 C26 1.343(5) . ?
F4 C27 1.354(6) . ?
C28 C27 1.369(6) . ?
C28 C23 1.388(7) . ?
C22 C21 1.515(7) . ?
C23 C24 1.386(6) . ?
C7 C6 1.430(6) . ?
C7 C1 1.470(6) . ?
C26 C27 1.359(7) . ?
C26 C25 1.382(8) . ?
C25 C24 1.377(7) . ?
C20 C19 1.536(7) . ?
C20 C21 1.543(7) . ?
C1 C2 1.403(7) . ?
C12 C13 1.419(7) . ?
C12 C18 1.483(7) . ?
C18 C17 1.408(6) . ?
C8 C9 1.443(8) . ?
C13 C14 1.391(8) . ?
C16 C15 1.375(9) . ?
C16 C17 1.376(7) . ?
C15 C14 1.361(9) . ?
C2 C3 1.386(7) . ?
C6 C5 1.371(8) . ?
C11 C10 1.485(8) . ?
C10 C9 1.544(9) . ?
C5 C4 1.372(10) . ?
C3 C4 1.366(9) . ?
C6A C1A 1.381(12) . ?
C6A C5A 1.436(12) . ?
C3A C4A 1.404(12) . ?
C3A C2A 1.425(11) . ?
C1A C2A 1.412(11) . ?
C1A C7A 1.497(13) . ?
C4A C5A 1.427(12) . ?
C1B C6B 1.393(11) . ?
C1B C2B 1.407(13) . ?
C1B C7B 1.512(14) . ?
C5B C4B 1.388(13) . ?
C5B C6B 1.411(12) . ?
C4B C3B 1.403(13) . ?
C2B C3B 1.406(13) . ?
